data_2103079
loop_
_publ_author_name
'Broder, Charlotte K.'
'Fabbiani, Francesca P. A.'
'Shankland, Kenneth'
'David, Bill I. F.'
'Ibberson, Richard'

_publ_section_title
;
 Accurate molecular structures of chlorothiazide and
 hydrochlorothiazide by joint refinement against powder neutron and
 X-ray diffraction data
;
_journal_coeditor_code BS5052
_journal_date_accepted 2007-11-07
_journal_date_recd_electronic 2007-08-24
_journal_issue 1
_journal_name_full 'Acta Crystallographica Section B'
_journal_page_first 101
_journal_page_last 107
_journal_paper_category FA
_journal_paper_doi 10.1107/S010876810705687X
_journal_volume 64
_journal_year 2008
_chemical_formula_moiety 'C7 H8 Cl1 N3 O4 S2'
_chemical_formula_structural 'C7 H8 Cl1 N3 O4 S2'
_chemical_formula_sum 'C7 H8 Cl N3 O4 S2'
_chemical_formula_weight 297.74
_chemical_name_common 'Hydrochlorothiazide form II'
_chemical_name_systematic
;
6-chloro-3,4-dihydro-2H-1,2,4-benzothiadiazine-7-sulfonamide-1,1-dioxide
;
_space_group_IT_number 14
_symmetry_cell_setting monoclinic
_symmetry_space_group_name_Hall '-P 2ybc'
_symmetry_space_group_name_H-M 'P 1 21/c 1'
_cell_angle_alpha 90
_cell_angle_beta 113.240(3)
_cell_angle_gamma 90
_cell_formula_units_Z 4
_cell_length_a 9.4855(3)
_cell_length_b 8.3325(2)
_cell_length_c 15.1201(4)
_cell_volume 1098.09(6)
_computing_data_collection 'custom ISIS software'
_computing_data_reduction 'custom ISIS software'
_computing_structure_refinement 'Topas v3.1 (Coehlo, 2003)'
_computing_structure_solution 'coordinates from single-crystal data'
_diffrn_ambient_temperature 295(2)
_diffrn_measurement_device_type 'GEM, ISIS'
_diffrn_radiation_probe neutron
_diffrn_radiation_type Neutron
_exptl_absorpt_coefficient_mu 0.04
_exptl_absorpt_correction_type empirical
_exptl_absorpt_process_details
;
Mu = 0.043(2) cm^-1^
parameter Mu refined from experimental data
;
_exptl_crystal_density_diffrn 1.801
_exptl_crystal_density_method 'not measured'
_refine_ls_extinction_method none
_refine_ls_goodness_of_fit_all 2.810
_refine_ls_hydrogen_treatment refxyz
_refine_ls_matrix_type sparse
_refine_ls_number_parameters 149
_refine_ls_number_restraints 24
_refine_ls_shift/su_max 0.001
_refine_ls_weighting_details w=1/\s(Y~obs~)^2^
_refine_ls_weighting_scheme sigma
_cod_data_source_file bs5052.cif
_cod_data_source_block HCT_GEM_neutron_295K
_cod_depositor_comments
;
The following automatic conversions were performed:
'_symmetry_cell_setting' value 'Monoclinic' changed to 'monoclinic'
according to '/home/saulius/struct/CIF-dictionaries/cif_core.dic'
dictionary named 'cif_core.dic' version 2.4.1 from 2010-06-29.

Automatic conversion script
Id: cif_fix_enum 1527 2010-12-29 10:47:43Z saulius 

The following automatic conversions were performed:

'_symmetry_cell_setting' value 'Monoclinic' changed to 'monoclinic'
according to /home/saulius/struct/CIF-dictionaries/cif_core.dic
dictionary named 'cif_core.dic' version 2.4.1 from 2010-06-29.

Automatic conversion script
Id: cif_fix_values 1715 2011-07-08 13:25:40Z adriana 
;
_cod_original_cell_volume 1098.08(6)
_cod_original_sg_symbol_H-M P21/c
_cod_original_formula_sum 'C7 H8 Cl1 N3 O4 S2'
_cod_database_code 2103079

loop_
_symmetry_equiv_pos_as_xyz
'x, y, z'
'-x, y+1/2, -z+1/2'
'-x, -y, -z'
'x, -y+1/2, z+1/2'

loop_
_atom_site_type_symbol
_atom_site_label
_atom_site_fract_x
_atom_site_fract_y
_atom_site_fract_z
_atom_site_U_iso_or_equiv
_atom_site_thermal_displace_type
_atom_site_occupancy
Cl Cl1 0.75038(16) 0.3442(3) 0.62501(15) 0.019 Uiso 1.000
S S1 0.03927(16) 0.24694(17) 0.44712(9) 0.019 Uiso 1.000
S S2 0.54301(14) 0.50558(17) 0.72842(10) 0.019 Uiso 1.000
O O1 -0.0122(3) 0.2025(5) 0.52140(12) 0.019 Uiso 1.000
O O2 -0.0291(5) 0.3814(2) 0.3869(2) 0.019 Uiso 1.000
O O3 0.41524(18) 0.5393(4) 0.75369(18) 0.019 Uiso 1.000
O O4 0.6265(3) 0.6383(3) 0.7136(2) 0.019 Uiso 1.000
N N1 0.01778(18) 0.091170(10) 0.37695(10) 0.019 Uiso 1.000
N N2 0.27510(14) 0.0985(2) 0.37870(10) 0.019 Uiso 1.000
N N3 0.65916(15) 0.39576(17) 0.81178(11) 0.019 Uiso 1.000
C C1 0.11034(15) 0.10513(17) 0.31977(10) 0.019 Uiso 1.000
C C2 0.33301(15) 0.2004(2) 0.45957(11) 0.019 Uiso 1.000
C C3 0.23925(15) 0.2748(3) 0.49878(11) 0.019 Uiso 1.000
C C4 0.30642(14) 0.3675(3) 0.58054(11) 0.019 Uiso 1.000
C C5 0.46443(14) 0.3875(3) 0.62381(11) 0.019 Uiso 1.000
C C6 0.55348(15) 0.3192(2) 0.57983(11) 0.019 Uiso 1.000
C C7 0.49119(14) 0.2217(3) 0.49984(11) 0.019 Uiso 1.000
H H1A 0.0766(7) 0.2120(2) 0.27492(18) 0.023 Uiso 1.000
H H1B 0.0847(6) 0.0040(2) 0.27023(16) 0.023 Uiso 1.000
H H2 0.3445(2) 0.0615(7) 0.34684(14) 0.023 Uiso 1.000
H H3A 0.76209(18) 0.3974(7) 0.8070(3) 0.023 Uiso 1.000
H H3B 0.6316(8) 0.2808(2) 0.8171(4) 0.023 Uiso 1.000
H H4 0.2314(2) 0.4136(8) 0.61311(18) 0.023 Uiso 1.000
H H5 0.0248(5) -0.0057(2) 0.41790(16) 0.023 Uiso 1.000
H H7 0.5666(2) 0.1785(8) 0.46711(14) 0.023 Uiso 1.000

loop_
_atom_type_symbol
_atom_type_description
_atom_type_scat_dispersion_real
_atom_type_scat_dispersion_imag
_atom_type_scat_source
C C 0.0000 0.0000 'International Tables Vol C Tables 4.2.6.8 and 6.1.1.4'
H H 0.0000 0.0000 'International Tables Vol C Tables 4.2.6.8 and 6.1.1.4'
N N 0.0000 0.0000 'International Tables Vol C Tables 4.2.6.8 and 6.1.1.4'
O O 0.0000 0.0000 'International Tables Vol C Tables 4.2.6.8 and 6.1.1.4'
S S 0.0000 0.0000 'International Tables Vol C Tables 4.2.6.8 and 6.1.1.4'
Cl Cl 0.0000 0.0000 'International Tables Vol C Tables 4.2.6.8 and 6.1.1.4'

loop_
_geom_angle_atom_site_label_1
_geom_angle_atom_site_label_2
_geom_angle_atom_site_label_3
_geom_angle
_geom_angle_publ_flag
O1 S1 O2 119.4(3) no
O1 S1 N1 107.94(18) no
O1 S1 C3 109.03(13) no
O2 S1 N1 107.44(13) no
O2 S1 C3 108.6(2) no
N1 S1 C3 103.24(13) no
O3 S2 O4 118.0(2) no
O3 S2 N3 107.13(15) no
O3 S2 C5 104.25(14) no
O4 S2 N3 108.38(15) no
O4 S2 C5 110.88(15) no
N3 S2 C5 107.77(12) no
S1 N1 C1 111.74(10) no
C1 N2 C2 117.55(13) no
S1 N1 H5 106.07(17) no
C1 N1 H5 121.4(3) no
C1 N2 H2 117.63(18) no
C2 N2 H2 119.7(2) no
S2 N3 H3A 108.8(3) no
S2 N3 H3B 119.3(4) no
H3A N3 H3B 108.0(6) no
N1 C1 N2 112.57(12) no
N2 C2 C7 116.14(15) no
N2 C2 C3 122.76(15) no
C3 C2 C7 121.09(16) no
C2 C3 C4 118.87(14) no
S1 C3 C2 120.65(15) no
S1 C3 C4 120.46(14) no
C3 C4 C5 121.30(16) no
S2 C5 C4 119.10(14) no
S2 C5 C6 122.58(13) no
C4 C5 C6 118.25(16) no
Cl1 C6 C5 121.89(14) no
Cl1 C6 C7 116.03(14) no
C5 C6 C7 122.02(15) no
C2 C7 C6 118.26(15) no
N1 C1 H1A 109.7(3) no
N1 C1 H1B 108.8(3) no
N2 C1 H1A 113.0(3) no
N2 C1 H1B 106.5(3) no
H1A C1 H1B 105.9(2) no
C3 C4 H4 116.8(2) no
C5 C4 H4 121.6(2) no
C2 C7 H7 123.5(2) no
C6 C7 H7 117.8(2) no

loop_
_geom_bond_atom_site_label_1
_geom_bond_atom_site_label_2
_geom_bond_distance
_geom_bond_publ_flag
Cl1 C6 1.730(2) yes
S1 O1 1.439(3) yes
S1 O2 1.428(3) yes
S1 N1 1.6375(16) yes
S1 C3 1.759(2) yes
S2 O3 1.435(3) yes
S2 O4 1.428(3) yes
S2 N3 1.595(2) yes
S2 C5 1.759(2) yes
N1 C1 1.460(2) yes
N2 C1 1.463(2) yes
N2 C2 1.410(2) yes
N1 H5 1.003(2) yes
N2 H2 1.005(3) yes
N3 H3A 1.007(3) yes
N3 H3B 1.005(3) yes
C2 C3 1.394(2) yes
C2 C7 1.390(2) yes
C3 C4 1.382(3) yes
C4 C5 1.389(2) yes
C5 C6 1.387(2) yes
C6 C7 1.381(2) yes
C1 H1A 1.088(2) yes
C1 H1B 1.089(2) yes
C4 H4 1.083(4) yes
C7 H7 1.080(3) yes

loop_
_geom_hbond_atom_site_label_D
_geom_hbond_atom_site_label_H
_geom_hbond_atom_site_label_A
_geom_hbond_site_symmetry_A
_geom_hbond_distance_DH
_geom_hbond_distance_HA
_geom_hbond_distance_DA
_geom_hbond_angle_DHA
_geom_hbond_publ_flag
N2 H2 O3 4_554 1.005(3) 1.971(4) 2.940(3) 160.9(3) yes
N3 H3A Cl1 . 1.007(3) 2.746(5) 3.292(3) 114.4(3) yes
N3 H3A N1 4_655 1.007(3) 2.233(3) 3.148(2) 150.4(3) yes
N3 H3B O3 2_646 1.005(3) 2.240(4) 3.122(4) 145.8(5) yes
N3 H3B O4 2_646 1.005(3) 2.593(8) 3.357(3) 132.8(5) yes
N1 H5 O1 3_556 1.003(2) 1.906(4) 2.901(4) 171.1(3) yes
C1 H1B O2 2_545 1.089(2) 2.445(4) 3.455(3) 153.6(2) no
C4 H4 O3 . 1.083(4) 2.394(4) 2.799(3) 100.36(19) no
C4 H4 O2 3_566 1.083(4) 2.569(6) 3.544(4) 149.4(4) no

loop_
_geom_torsion_atom_site_label_1
_geom_torsion_atom_site_label_2
_geom_torsion_atom_site_label_3
_geom_torsion_atom_site_label_4
_geom_torsion
_geom_torsion_publ_flag
O1 S1 N1 C1 -161.39(16) no
O2 S1 N1 C1 68.6(2) no
C3 S1 N1 C1 -46.03(14) no
O1 S1 C3 C2 129.9(2) no
O1 S1 C3 C4 -48.4(3) no
O2 S1 C3 C2 -98.5(2) no
O2 S1 C3 C4 83.2(2) no
N1 S1 C3 C2 15.3(2) no
N1 S1 C3 C4 -162.96(18) no
O3 S2 C5 C4 8.0(3) no
O3 S2 C5 C6 -175.2(2) no
O4 S2 C5 C4 -120.0(2) no
O4 S2 C5 C6 56.9(2) no
N3 S2 C5 C4 121.57(19) no
N3 S2 C5 C6 -61.5(2) no
S1 N1 C1 N2 66.88(15) no
C2 N2 C1 N1 -50.24(18) no
C1 N2 C2 C3 16.3(2) no
C1 N2 C2 C7 -164.54(16) no
C3 C2 C7 C6 -0.2(3) no
N2 C2 C3 C4 177.35(18) no
C7 C2 C3 S1 179.97(16) no
N2 C2 C3 S1 -0.9(3) no
N2 C2 C7 C6 -179.34(17) no
C7 C2 C3 C4 -1.7(3) no
S1 C3 C4 C5 178.31(18) no
C2 C3 C4 C5 0.0(3) no
C3 C4 C5 S2 -179.43(18) no
C3 C4 C5 C6 3.6(3) no
S2 C5 C6 C7 177.48(17) no
S2 C5 C6 Cl1 0.3(3) no
C4 C5 C6 Cl1 177.20(18) no
C4 C5 C6 C7 -5.6(3) no
C5 C6 C7 C2 4.0(3) no
Cl1 C6 C7 C2 -178.70(17) no

loop_
_cod_related_entry_id
_cod_related_entry_database
_cod_related_entry_code
1 ChemSpider 3513
